data_7101652
loop_
_publ_author_name
'Lachia, Mathilde'
'Poriel, Cyril'
'Slawin, Alexandra M Z'
'Moody, Christopher J'

_publ_section_title
;
 The remarkable effect of the 7-substituent in the diastereoselective
 oxidative rearrangement of indoles: asymmetric synthesis of
 3,3-disubstituted oxindoles.
;
_journal_issue 3
_journal_name_full 'Chemical communications (Cambridge, England)'
_journal_page_first 286
_journal_page_last 288
_journal_paper_doi 10.1039/b613716d
_journal_year 2007
_chemical_formula_moiety 'C16 H19 Br N2 O3'
_chemical_formula_sum 'C16 H19 Br N2 O3'
_chemical_formula_weight 367.24
_chemical_name_systematic
;
?
;
_space_group_IT_number 19
_symmetry_cell_setting orthorhombic
_symmetry_space_group_name_Hall 'P 2ac 2ab'
_symmetry_space_group_name_H-M 'P 21 21 21'
_atom_sites_solution_hydrogens geom
_atom_sites_solution_primary direct
_atom_sites_solution_secondary difmap
_audit_creation_method SHELXL-97
_cell_angle_alpha 90.00
_cell_angle_beta 90.00
_cell_angle_gamma 90.00
_cell_formula_units_Z 4
_cell_length_a 8.5669(14)
_cell_length_b 12.7503(16)
_cell_length_c 14.900(3)
_cell_measurement_reflns_used 6532
_cell_measurement_temperature 93(2)
_cell_measurement_theta_max 25.3491
_cell_measurement_theta_min 2.1038
_cell_volume 1627.6(4)
_computing_cell_refinement 'CrystalClear (Rigaku Corp., 2004)'
_computing_data_collection 'CrystalClear (Rigaku Corp., 2004)'
_computing_data_reduction 'CrystalClear (Rigaku Corp., 2004)'
_computing_molecular_graphics 'Bruker SHELXTL'
_computing_publication_material 'Bruker SHELXTL'
_computing_structure_refinement 'SHELXL-97 (Sheldrick, 1997)'
_computing_structure_solution 'SHELXS-97 (Sheldrick, 1990)'
_diffrn_ambient_temperature 93(2)
_diffrn_detector_area_resol_mean 0.83
_diffrn_measured_fraction_theta_full 0.982
_diffrn_measured_fraction_theta_max 0.982
_diffrn_measurement_device_type CCD
_diffrn_measurement_method dtprofit.ref
_diffrn_radiation_monochromator confocal
_diffrn_radiation_source 'rotating anode'
_diffrn_radiation_type MoK\a
_diffrn_radiation_wavelength 0.71073
_diffrn_reflns_av_R_equivalents 0.0274
_diffrn_reflns_av_sigmaI/netI 0.0402
_diffrn_reflns_limit_h_max 7
_diffrn_reflns_limit_h_min -10
_diffrn_reflns_limit_k_max 11
_diffrn_reflns_limit_k_min -15
_diffrn_reflns_limit_l_max 17
_diffrn_reflns_limit_l_min -17
_diffrn_reflns_number 10463
_diffrn_reflns_theta_full 25.33
_diffrn_reflns_theta_max 25.33
_diffrn_reflns_theta_min 2.10
_exptl_absorpt_coefficient_mu 2.539
_exptl_absorpt_correction_T_max 1.0000
_exptl_absorpt_correction_T_min 0.7533
_exptl_absorpt_correction_type multi-scan
_exptl_crystal_colour Colorless
_exptl_crystal_density_diffrn 1.499
_exptl_crystal_density_method 'not measured'
_exptl_crystal_description Prism
_exptl_crystal_F_000 752
_exptl_crystal_size_max 0.1000
_exptl_crystal_size_mid 0.0300
_exptl_crystal_size_min 0.0300
_refine_diff_density_max 0.589
_refine_diff_density_min -0.294
_refine_diff_density_rms 0.048
_refine_ls_abs_structure_details 'Flack H D (1983), Acta Cryst. A39, 876-881'
_refine_ls_abs_structure_Flack 0.005(7)
_refine_ls_extinction_method none
_refine_ls_goodness_of_fit_ref 0.776
_refine_ls_hydrogen_treatment mixed
_refine_ls_matrix_type full
_refine_ls_number_parameters 204
_refine_ls_number_reflns 2932
_refine_ls_number_restraints 1
_refine_ls_restrained_S_all 0.776
_refine_ls_R_factor_all 0.0230
_refine_ls_R_factor_gt 0.0206
_refine_ls_shift/su_max 0.001
_refine_ls_shift/su_mean 0.000
_refine_ls_structure_factor_coef Fsqd
_refine_ls_weighting_details 'calc w=1/[\s^2^(Fo^2^)+(0.0323P)^2^+0.0000P] where P=(Fo^2^+2Fc^2^)/3'
_refine_ls_weighting_scheme calc
_refine_ls_wR_factor_gt 0.0468
_refine_ls_wR_factor_ref 0.0479
_reflns_number_gt 2707
_reflns_number_total 2932
_reflns_threshold_expression >2sigma(I)
_cod_data_source_file b613716d.txt
_cod_data_source_block 8i
_cod_depositor_comments
;
The following automatic conversions were performed:
'_symmetry_cell_setting' value 'Orthorhombic' changed to 'orthorhombic'
according to '/home/saulius/struct/CIF-dictionaries/cif_core.dic'
dictionary named 'cif_core.dic' version 2.4.1 from 2010-06-29.

Automatic conversion script
Id: cif_fix_enum 1527 2010-12-29 10:47:43Z saulius 
;
_cod_original_sg_symbol_H-M P2(1)2(1)2(1)
_cod_database_code 7101652

loop_
_symmetry_equiv_pos_as_xyz
'x, y, z'
'-x+1/2, -y, z+1/2'
'-x, y+1/2, -z+1/2'
'x+1/2, -y+1/2, -z'

loop_
_atom_site_label
_atom_site_type_symbol
_atom_site_fract_x
_atom_site_fract_y
_atom_site_fract_z
_atom_site_U_iso_or_equiv
_atom_site_adp_type
_atom_site_occupancy
_atom_site_symmetry_multiplicity
_atom_site_calc_flag
_atom_site_refinement_flags
C1 C 0.5121(3) 0.79215(16) 0.25073(14) 0.0141(4) Uani 1 1 d .
C2 C 0.4775(3) 0.67248(15) 0.25595(14) 0.0156(5) Uani 1 1 d .
O2 O 0.40126(19) 0.62842(11) 0.31380(10) 0.0218(4) Uani 1 1 d .
N3 N 0.5402(2) 0.62687(12) 0.18111(11) 0.0146(4) Uani 1 1 d D
H3N H 0.527(3) 0.5531(6) 0.1645(18) 0.048(8) Uiso 1 1 d D
C4 C 0.6273(2) 0.69838(14) 0.13066(14) 0.0120(4) Uani 1 1 d .
C5 C 0.7161(3) 0.68303(14) 0.05497(14) 0.0157(4) Uani 1 1 d .
Br5 Br 0.72510(2) 0.548155(13) 0.000487(16) 0.02027(7) Uani 1 1 d .
C6 C 0.7997(3) 0.76678(15) 0.01903(14) 0.0185(5) Uani 1 1 d .
H6A H 0.8632 0.7563 -0.0325 0.022 Uiso 1 1 calc R
C7 C 0.7910(3) 0.86443(15) 0.05775(14) 0.0205(5) Uani 1 1 d .
H7A H 0.8484 0.9209 0.0325 0.025 Uiso 1 1 calc R
C8 C 0.6985(3) 0.88193(15) 0.13401(14) 0.0169(5) Uani 1 1 d .
H8A H 0.6916 0.9497 0.1602 0.020 Uiso 1 1 calc R
C9 C 0.6179(2) 0.79815(15) 0.16993(13) 0.0127(4) Uani 1 1 d .
C10 C 0.5894(2) 0.83944(15) 0.33522(14) 0.0130(4) Uani 1 1 d .
O10 O 0.53558(17) 0.92170(9) 0.36726(10) 0.0166(3) Uani 1 1 d .
N11 N 0.7158(2) 0.79465(12) 0.37019(11) 0.0129(4) Uani 1 1 d .
C12 C 0.8025(3) 0.84808(14) 0.44289(14) 0.0162(5) Uani 1 1 d .
H12A H 0.7290 0.8665 0.4926 0.019 Uiso 1 1 calc R
C13 C 0.9168(3) 0.76271(17) 0.47507(14) 0.0221(6) Uani 1 1 d .
H13A H 1.0147 0.7944 0.4977 0.026 Uiso 1 1 calc R
H13B H 0.8695 0.7198 0.5233 0.026 Uiso 1 1 calc R
C14 C 0.9478(3) 0.69620(16) 0.39147(15) 0.0200(5) Uani 1 1 d .
H14A H 1.0306 0.7279 0.3539 0.024 Uiso 1 1 calc R
H14B H 0.9794 0.6241 0.4081 0.024 Uiso 1 1 calc R
C15 C 0.7917(2) 0.69588(15) 0.34226(14) 0.0171(5) Uani 1 1 d .
H15A H 0.8075 0.6943 0.2765 0.021 Uiso 1 1 calc R
H15B H 0.7280 0.6345 0.3600 0.021 Uiso 1 1 calc R
C16 C 0.8801(3) 0.94701(17) 0.40799(15) 0.0219(5) Uani 1 1 d .
H16A H 0.7995 0.9984 0.3898 0.026 Uiso 1 1 calc R
H16B H 0.9443 0.9790 0.4560 0.026 Uiso 1 1 calc R
O17 O 0.97596(19) 0.92195(11) 0.33335(11) 0.0262(4) Uani 1 1 d .
C18 C 1.0160(3) 1.01113(17) 0.28225(19) 0.0315(6) Uani 1 1 d .
H18A H 1.0815 0.9899 0.2315 0.047 Uiso 1 1 calc R
H18B H 1.0735 1.0608 0.3200 0.047 Uiso 1 1 calc R
H18C H 0.9208 1.0446 0.2598 0.047 Uiso 1 1 calc R
C19 C 0.3545(3) 0.84602(16) 0.23404(15) 0.0216(5) Uani 1 1 d .
H19A H 0.3051 0.8155 0.1808 0.032 Uiso 1 1 calc R
H19B H 0.3712 0.9212 0.2245 0.032 Uiso 1 1 calc R
H19C H 0.2866 0.8357 0.2862 0.032 Uiso 1 1 calc R

loop_
_atom_site_aniso_label
_atom_site_aniso_U_11
_atom_site_aniso_U_22
_atom_site_aniso_U_33
_atom_site_aniso_U_23
_atom_site_aniso_U_13
_atom_site_aniso_U_12
C1 0.0147(11) 0.0153(10) 0.0123(11) 0.0021(8) -0.0006(10) 0.0002(8)
C2 0.0133(12) 0.0196(11) 0.0139(11) 0.0016(8) -0.0025(10) -0.0010(9)
O2 0.0278(10) 0.0213(8) 0.0164(8) 0.0010(6) 0.0059(8) -0.0072(7)
N3 0.0156(10) 0.0151(9) 0.0130(9) -0.0005(7) 0.0020(8) -0.0026(7)
C4 0.0083(11) 0.0159(10) 0.0119(11) 0.0017(8) -0.0043(9) -0.0005(8)
C5 0.0154(11) 0.0179(10) 0.0138(11) -0.0050(8) -0.0015(10) 0.0021(8)
Br5 0.02362(12) 0.01856(11) 0.01864(12) -0.00566(9) 0.00381(13) -0.00066(7)
C6 0.0167(12) 0.0237(11) 0.0151(14) 0.0004(8) 0.0053(10) -0.0024(8)
C7 0.0218(13) 0.0218(11) 0.0178(11) 0.0054(9) 0.0025(11) -0.0049(9)
C8 0.0220(13) 0.0132(9) 0.0156(11) 0.0004(8) -0.0015(11) 0.0013(8)
C9 0.0129(12) 0.0164(10) 0.0089(11) 0.0016(8) -0.0026(9) 0.0037(8)
C10 0.0153(12) 0.0144(10) 0.0093(11) 0.0018(8) 0.0039(9) -0.0030(8)
O10 0.0219(9) 0.0130(7) 0.0148(8) 0.0010(6) 0.0026(7) 0.0049(6)
N11 0.0150(9) 0.0134(8) 0.0103(9) 0.0012(6) -0.0008(8) 0.0013(7)
C12 0.0175(13) 0.0192(10) 0.0119(11) -0.0022(8) -0.0004(10) 0.0002(9)
C13 0.0219(13) 0.0259(12) 0.0184(15) -0.0009(8) -0.0067(10) 0.0024(9)
C14 0.0204(13) 0.0193(11) 0.0205(13) 0.0023(9) -0.0010(10) 0.0059(9)
C15 0.0195(12) 0.0128(9) 0.0191(12) -0.0035(8) -0.0032(11) 0.0060(9)
C16 0.0194(13) 0.0236(11) 0.0226(13) -0.0034(9) 0.0003(10) -0.0033(10)
O17 0.0254(10) 0.0223(8) 0.0310(10) 0.0053(6) 0.0116(9) -0.0015(7)
C18 0.0287(15) 0.0301(13) 0.0358(16) 0.0117(10) -0.0001(14) -0.0057(11)
C19 0.0186(13) 0.0271(12) 0.0190(12) 0.0003(9) -0.0017(11) 0.0034(9)

loop_
_atom_type_symbol
_atom_type_description
_atom_type_scat_dispersion_real
_atom_type_scat_dispersion_imag
_atom_type_scat_source
C C 0.0033 0.0016 'International Tables Vol C Tables 4.2.6.8 and 6.1.1.4'
H H 0.0000 0.0000 'International Tables Vol C Tables 4.2.6.8 and 6.1.1.4'
N N 0.0061 0.0033 'International Tables Vol C Tables 4.2.6.8 and 6.1.1.4'
O O 0.0106 0.0060 'International Tables Vol C Tables 4.2.6.8 and 6.1.1.4'
Br Br -0.2901 2.4595 'International Tables Vol C Tables 4.2.6.8 and 6.1.1.4'

loop_
_geom_angle_atom_site_label_1
_geom_angle_atom_site_label_2
_geom_angle_atom_site_label_3
_geom_angle
C9 C1 C19 112.10(17)
C9 C1 C10 111.89(17)
C19 C1 C10 109.53(17)
C9 C1 C2 101.78(16)
C19 C1 C2 106.22(18)
C10 C1 C2 115.06(16)
O2 C2 N3 126.24(18)
O2 C2 C1 126.12(19)
N3 C2 C1 107.54(16)
C2 N3 C4 111.77(16)
C2 N3 H3N 124.5(16)
C4 N3 H3N 123.7(16)
C5 C4 N3 130.10(17)
C5 C4 C9 120.22(17)
N3 C4 C9 109.66(17)
C4 C5 C6 119.41(17)
C4 C5 Br5 120.06(15)
C6 C5 Br5 120.53(16)
C7 C6 C5 120.34(19)
C7 C6 H6A 119.8
C5 C6 H6A 119.8
C6 C7 C8 120.99(18)
C6 C7 H7A 119.5
C8 C7 H7A 119.5
C9 C8 C7 118.28(18)
C9 C8 H8A 120.9
C7 C8 H8A 120.9
C8 C9 C4 120.75(19)
C8 C9 C1 130.50(17)
C4 C9 C1 108.75(17)
O10 C10 N11 120.95(18)
O10 C10 C1 118.95(18)
N11 C10 C1 120.03(17)
C10 N11 C15 127.86(17)
C10 N11 C12 119.84(16)
C15 N11 C12 112.22(16)
N11 C12 C16 110.59(17)
N11 C12 C13 102.80(15)
C16 C12 C13 114.54(18)
N11 C12 H12A 109.6
C16 C12 H12A 109.6
C13 C12 H12A 109.6
C14 C13 C12 104.39(17)
C14 C13 H13A 110.9
C12 C13 H13A 110.9
C14 C13 H13B 110.9
C12 C13 H13B 110.9
H13A C13 H13B 108.9
C15 C14 C13 103.93(17)
C15 C14 H14A 111.0
C13 C14 H14A 111.0
C15 C14 H14B 111.0
C13 C14 H14B 111.0
H14A C14 H14B 109.0
N11 C15 C14 104.36(16)
N11 C15 H15A 110.9
C14 C15 H15A 110.9
N11 C15 H15B 110.9
C14 C15 H15B 110.9
H15A C15 H15B 108.9
O17 C16 C12 109.58(17)
O17 C16 H16A 109.8
C12 C16 H16A 109.8
O17 C16 H16B 109.8
C12 C16 H16B 109.8
H16A C16 H16B 108.2
C18 O17 C16 112.47(17)
O17 C18 H18A 109.5
O17 C18 H18B 109.5
H18A C18 H18B 109.5
O17 C18 H18C 109.5
H18A C18 H18C 109.5
H18B C18 H18C 109.5
C1 C19 H19A 109.5
C1 C19 H19B 109.5
H19A C19 H19B 109.5
C1 C19 H19C 109.5
H19A C19 H19C 109.5
H19B C19 H19C 109.5

loop_
_geom_bond_atom_site_label_1
_geom_bond_atom_site_label_2
_geom_bond_distance
C1 C9 1.509(3)
C1 C19 1.535(3)
C1 C10 1.545(3)
C1 C2 1.556(3)
C2 O2 1.219(2)
C2 N3 1.368(3)
N3 C4 1.398(3)
N3 H3N 0.9799(10)
C4 C5 1.374(3)
C4 C9 1.403(3)
C5 C6 1.393(3)
C5 Br5 1.9032(18)
C6 C7 1.374(3)
C6 H6A 0.9500
C7 C8 1.403(3)
C7 H7A 0.9500
C8 C9 1.380(3)
C8 H8A 0.9500
C10 O10 1.241(2)
C10 N11 1.331(3)
N11 C15 1.477(2)
N11 C12 1.479(3)
C12 C16 1.518(3)
C12 C13 1.540(3)
C12 H12A 1.0000
C13 C14 1.530(3)
C13 H13A 0.9900
C13 H13B 0.9900
C14 C15 1.525(3)
C14 H14A 0.9900
C14 H14B 0.9900
C15 H15A 0.9900
C15 H15B 0.9900
C16 O17 1.419(3)
C16 H16A 0.9900
C16 H16B 0.9900
O17 C18 1.411(3)
C18 H18A 0.9800
C18 H18B 0.9800
C18 H18C 0.9800
C19 H19A 0.9800
C19 H19B 0.9800
C19 H19C 0.9800

loop_
_geom_hbond_atom_site_label_D
_geom_hbond_atom_site_label_H
_geom_hbond_atom_site_label_A
_geom_hbond_distance_DH
_geom_hbond_distance_HA
_geom_hbond_distance_DA
_geom_hbond_angle_DHA
_geom_hbond_site_symmetry_A
N3 H3N O10 0.9799(10) 1.820(5) 2.790(2) 170(2) 3_645

loop_
_geom_torsion_atom_site_label_1
_geom_torsion_atom_site_label_2
_geom_torsion_atom_site_label_3
_geom_torsion_atom_site_label_4
_geom_torsion
C9 C1 C2 O2 176.5(2)
C19 C1 C2 O2 -66.1(3)
C10 C1 C2 O2 55.3(3)
C9 C1 C2 N3 -7.0(2)
C19 C1 C2 N3 110.42(19)
C10 C1 C2 N3 -128.22(19)
O2 C2 N3 C4 -177.1(2)
C1 C2 N3 C4 6.4(2)
C2 N3 C4 C5 175.4(2)
C2 N3 C4 C9 -3.0(2)
N3 C4 C5 C6 -176.7(2)
C9 C4 C5 C6 1.6(3)
N3 C4 C5 Br5 3.0(3)
C9 C4 C5 Br5 -178.70(15)
C4 C5 C6 C7 -1.4(3)
Br5 C5 C6 C7 178.97(17)
C5 C6 C7 C8 0.2(3)
C6 C7 C8 C9 0.8(3)
C7 C8 C9 C4 -0.5(3)
C7 C8 C9 C1 179.3(2)
C5 C4 C9 C8 -0.7(3)
N3 C4 C9 C8 177.91(19)
C5 C4 C9 C1 179.44(18)
N3 C4 C9 C1 -1.9(2)
C19 C1 C9 C8 72.4(3)
C10 C1 C9 C8 -51.1(3)
C2 C1 C9 C8 -174.5(2)
C19 C1 C9 C4 -107.78(19)
C10 C1 C9 C4 128.71(18)
C2 C1 C9 C4 5.3(2)
C9 C1 C10 O10 112.2(2)
C19 C1 C10 O10 -12.8(3)
C2 C1 C10 O10 -132.3(2)
C9 C1 C10 N11 -64.9(2)
C19 C1 C10 N11 170.20(18)
C2 C1 C10 N11 50.7(3)
O10 C10 N11 C15 177.98(19)
C1 C10 N11 C15 -5.0(3)
O10 C10 N11 C12 -5.6(3)
C1 C10 N11 C12 171.35(17)
C10 N11 C12 C16 -67.6(2)
C15 N11 C12 C16 109.29(19)
C10 N11 C12 C13 169.67(17)
C15 N11 C12 C13 -13.4(2)
N11 C12 C13 C14 29.8(2)
C16 C12 C13 C14 -90.2(2)
C12 C13 C14 C15 -35.6(2)
C10 N11 C15 C14 168.16(18)
C12 N11 C15 C14 -8.5(2)
C13 C14 C15 N11 27.0(2)
N11 C12 C16 O17 -55.1(2)
C13 C12 C16 O17 60.5(2)
C12 C16 O17 C18 163.13(19)

loop_
_cod_related_entry_id
_cod_related_entry_database
_cod_related_entry_code
1 ChemSpider 21198143
